data_7230224
loop_
_publ_author_name
'Piecha-Bisiorek, Anna'
'Mencel, Klaudia'
'Kinzhybalo, Vasyl'
'Szota, Aleksandra'
'Jakubas, Ryszard'
'Medycki, Wojciech'
'Zawrocki, Wiktor'

_publ_section_title
;
 Ferroelasticity and piezoelectricity of organic--inorganic hybrid
 materials with a one-dimensional anionic structure: so similar, yet so
 different
;
_journal_issue 15
_journal_name_full CrystEngComm
_journal_page_first 2112
_journal_paper_doi 10.1039/C8CE00140E
_journal_volume 20
_journal_year 2018
_chemical_formula_moiety 'Cl8 Sb2, 2(H2 O), 2(C3 H5 N2)'
_chemical_formula_sum 'C6 H14 Cl8 N4 O2 Sb2'
_chemical_formula_weight 701.31
_space_group_crystal_system orthorhombic
_space_group_IT_number 19
_space_group_name_Hall 'P 2ac 2ab'
_space_group_name_H-M_alt 'P 21 21 21'
_symmetry_space_group_name_Hall 'P 2ac 2ab'
_symmetry_space_group_name_H-M 'P 21 21 21'
_atom_sites_solution_hydrogens mixed
_audit_creation_date 2017-12-06
_audit_creation_method
;
Olex2 1.2
(compiled 2017.01.04 svn.r3372 for OlexSys, GUI svn.r5292)
;
_audit_update_record
;
2018-01-08 deposited with the CCDC.
2018-02-21 downloaded from the CCDC.
;
_cell_angle_alpha 90
_cell_angle_beta 90
_cell_angle_gamma 90
_cell_formula_units_Z 4
_cell_length_a 7.449(3)
_cell_length_b 13.654(4)
_cell_length_c 20.679(6)
_cell_measurement_reflns_used 31470
_cell_measurement_temperature 100(2)
_cell_measurement_theta_max 38.5810
_cell_measurement_theta_min 4.9300
_cell_volume 2103.2(12)
_computing_cell_refinement 'CrysAlisPro 1.171.38.43 (Rigaku OD, 2015)'
_computing_data_collection 'CrysAlisPro 1.171.38.43 (Rigaku OD, 2015)'
_computing_data_reduction 'CrysAlisPro 1.171.38.43 (Rigaku OD, 2015)'
_computing_molecular_graphics 'Olex2 (Dolomanov et al., 2009)'
_computing_publication_material 'Olex2 (Dolomanov et al., 2009)'
_computing_structure_refinement 'ShelXL (Sheldrick, 2015)'
_diffrn_ambient_temperature 100.15
_diffrn_detector 'CCD plate'
_diffrn_detector_area_resol_mean 8.1956
_diffrn_detector_type Onyx
_diffrn_measured_fraction_theta_full 0.990
_diffrn_measured_fraction_theta_max 0.984
_diffrn_measurement_details
;
List of Runs (angles in degrees, time in seconds):

  # Type    Start    End  Width  t~exp~   \w     \q     \k     \f   Frames
#--------------------------------------------------------------------------
  1  \f      0.00 270.00   1.00   10.00   0.00   0.00   0.00    --   270
  2  \w    -60.00  84.00   1.00   30.00    --   40.00 -79.00   0.00  144
  3  \w    -60.00  84.00   1.00   30.00    --   40.00 -79.00 120.00  144
  4  \w    -60.00  84.00   1.00   30.00    --   40.00 -79.00 240.00  144
;
_diffrn_measurement_device 'four-circle diffractometer'
_diffrn_measurement_device_type 'Xcalibur, Onyx'
_diffrn_measurement_method '\w and \f scans'
_diffrn_orient_matrix_type 'CrysAlisPro convention (1999,Acta A55,543-557)'
_diffrn_orient_matrix_UB_11 0.0363200000
_diffrn_orient_matrix_UB_12 -0.0446412000
_diffrn_orient_matrix_UB_13 0.0116884000
_diffrn_orient_matrix_UB_21 0.0848302000
_diffrn_orient_matrix_UB_22 0.0228295000
_diffrn_orient_matrix_UB_23 0.0038090000
_diffrn_orient_matrix_UB_31 -0.0233616000
_diffrn_orient_matrix_UB_32 0.0135626000
_diffrn_orient_matrix_UB_33 0.0320381000
_diffrn_radiation_monochromator graphite
_diffrn_radiation_probe x-ray
_diffrn_radiation_type MoK\a
_diffrn_radiation_wavelength 0.71073
_diffrn_reflns_av_R_equivalents 0.0252
_diffrn_reflns_av_unetI/netI 0.0226
_diffrn_reflns_Laue_measured_fraction_full 0.990
_diffrn_reflns_Laue_measured_fraction_max 0.984
_diffrn_reflns_limit_h_max 13
_diffrn_reflns_limit_h_min -13
_diffrn_reflns_limit_k_max 23
_diffrn_reflns_limit_k_min -23
_diffrn_reflns_limit_l_max 36
_diffrn_reflns_limit_l_min -31
_diffrn_reflns_number 44050
_diffrn_reflns_point_group_measured_fraction_full 0.993
_diffrn_reflns_point_group_measured_fraction_max 0.985
_diffrn_reflns_theta_full 26.000
_diffrn_reflns_theta_max 38.551
_diffrn_reflns_theta_min 4.800
_diffrn_source 'fine-focus sealed X-ray tube'
_diffrn_source_type 'Enhance (Mo) X-ray Source'
_exptl_absorpt_coefficient_mu 3.592
_exptl_absorpt_correction_T_max 0.707
_exptl_absorpt_correction_T_min 0.372
_exptl_absorpt_correction_type analytical
_exptl_absorpt_process_details
;
CrysAlisPro 1.171.38.43 (Rigaku Oxford Diffraction, 2015)
Analytical numeric absorption correction using a multifaceted crystal
            model based on expressions derived by R.C. Clark & J.S. Reid.
(Clark, R. C. & Reid, J. S. (1995). Acta Cryst. A51, 887-897)
Empirical absorption correction using spherical harmonics,
 implemented in SCALE3 ABSPACK scaling algorithm.
;
_exptl_crystal_density_diffrn 2.215
_exptl_crystal_description block
_exptl_crystal_F_000 1328
_exptl_crystal_size_max 0.398
_exptl_crystal_size_mid 0.17
_exptl_crystal_size_min 0.12
_refine_diff_density_max 2.297
_refine_diff_density_min -1.122
_refine_diff_density_rms 0.117
_refine_ls_abs_structure_details
;
 Refined as an inversion twin.
;
_refine_ls_abs_structure_Flack 0.306(14)
_refine_ls_extinction_method none
_refine_ls_goodness_of_fit_ref 1.097
_refine_ls_hydrogen_treatment mixed
_refine_ls_matrix_type full
_refine_ls_number_parameters 216
_refine_ls_number_reflns 11640
_refine_ls_number_restraints 6
_refine_ls_restrained_S_all 1.097
_refine_ls_R_factor_all 0.0254
_refine_ls_R_factor_gt 0.0226
_refine_ls_shift/su_max 0.002
_refine_ls_shift/su_mean 0.000
_refine_ls_structure_factor_coef Fsqd
_refine_ls_weighting_details 'w=1/[\s^2^(Fo^2^)+(0.0210P)^2^+0.4599P] where P=(Fo^2^+2Fc^2^)/3'
_refine_ls_weighting_scheme calc
_refine_ls_wR_factor_gt 0.0480
_refine_ls_wR_factor_ref 0.0493
_reflns_Friedel_coverage 0.810
_reflns_Friedel_fraction_full 0.997
_reflns_Friedel_fraction_max 0.986
_reflns_number_gt 10974
_reflns_number_total 11640
_reflns_threshold_expression 'I > 2\s(I)'
_cod_data_source_file c8ce00140e3.cif
_cod_data_source_block jasbabs
_cod_depositor_comments 'Adding full bibliography for 7230223--7230225.cif.'
_cod_database_code 7230224
_shelx_shelxl_version_number 2016/6
_chemical_oxdiff_formula C6H14Sb2Cl8N4O2
_shelx_space_group_comment
;
The symmetry employed for this shelxl refinement is uniquely defined
by the following loop, which should always be used as a source of
symmetry information in preference to the above space-group names.
They are only intended as comments.
;
_reflns_odcompleteness_completeness 98.96
_reflns_odcompleteness_iscentric 1
_reflns_odcompleteness_theta 26.32
_olex2_refinement_description
;
1. Twinned data refinement
 Scales: 0.694(14) 0.306(14)
2. Fixed Uiso
 At 1.2 times of:
  All C(H) groups, All N(H) groups
3. Restrained distances
 O2-H2A = O2-H2B
 0.85 with sigma of 0.01
 O1-H1A = O1-H1B
 0.85 with sigma of 0.01
 H2B-H2A
 1.387 with sigma of 0.02
 H1B-H1A
 1.387 with sigma of 0.02
4.a Aromatic/amide H refined with riding coordinates:
 N1(H1), N2(H2), C3(H3), C4(H4), C5(H5), N6(H6), N7(H7), C8(H8), C9(H9),
 C10(H10)
;
_olex2_submission_special_instructions 'No special instructions were received'
_oxdiff_exptl_absorpt_empirical_details
;
Empirical correction (ABSPACK) includes:
- Absorption correction using spherical harmonics
- Frame scaling
;
_oxdiff_exptl_absorpt_empirical_full_max 1.155
_oxdiff_exptl_absorpt_empirical_full_min 0.915

loop_
_space_group_symop_operation_xyz
'x, y, z'
'-x+1/2, -y, z+1/2'
'-x, y+1/2, -z+1/2'
'x+1/2, -y+1/2, -z'

loop_
_atom_site_label
_atom_site_type_symbol
_atom_site_fract_x
_atom_site_fract_y
_atom_site_fract_z
_atom_site_U_iso_or_equiv
_atom_site_adp_type
_atom_site_occupancy
_atom_site_site_symmetry_order
_atom_site_calc_flag
_atom_site_refinement_flags_posn
Sb1 Sb 1.17520(2) 0.49762(2) 0.07252(2) 0.01365(3) Uani 1 1 d .
Sb2 Sb 0.68331(2) 0.74914(2) 0.07619(2) 0.01262(3) Uani 1 1 d .
Cl1 Cl 1.16116(9) 0.42152(4) 0.17694(2) 0.01926(10) Uani 1 1 d .
Cl2 Cl 1.39783(9) 0.38029(4) 0.03761(3) 0.02311(12) Uani 1 1 d .
Cl3 Cl 0.92465(9) 0.39177(5) 0.03931(3) 0.02195(11) Uani 1 1 d .
Cl4 Cl 0.93460(8) 0.64032(4) 0.14024(3) 0.01739(9) Uani 1 1 d .
Cl5 Cl 0.43809(8) 0.61487(4) 0.13714(3) 0.01804(9) Uani 1 1 d .
Cl6 Cl 0.43155(8) 0.86216(4) 0.04132(3) 0.01771(9) Uani 1 1 d .
Cl7 Cl 0.91051(8) 0.87110(4) 0.04477(3) 0.01825(10) Uani 1 1 d .
Cl8 Cl 0.65978(9) 0.82936(4) 0.17911(2) 0.01812(9) Uani 1 1 d .
O1 O 0.6970(3) 0.44553(13) 0.17869(9) 0.0201(3) Uani 1 1 d D
H1A H 0.789(3) 0.460(3) 0.1563(17) 0.050(13) Uiso 1 1 d D
H1B H 0.614(4) 0.482(3) 0.164(2) 0.080(17) Uiso 1 1 d D
O2 O 0.2017(3) 0.80877(13) 0.17757(9) 0.0200(3) Uani 1 1 d D
H2A H 0.107(3) 0.779(3) 0.167(2) 0.056(13) Uiso 1 1 d D
H2B H 0.283(4) 0.801(4) 0.1490(18) 0.073(16) Uiso 1 1 d D
N1 N 0.8014(4) 0.56027(17) 0.28929(11) 0.0272(5) Uani 1 1 d .
H1 H 0.784008 0.536461 0.250244 0.033 Uiso 1 1 calc R
N2 N 0.8242(3) 0.50693(15) 0.34306(10) 0.0248(4) Uani 1 1 d .
H2 H 0.825075 0.442552 0.345089 0.030 Uiso 1 1 calc R
C3 C 0.8453(4) 0.56783(19) 0.39308(12) 0.0248(5) Uani 1 1 d .
H3 H 0.863236 0.549016 0.436832 0.030 Uiso 1 1 calc R
C4 C 0.8365(4) 0.66276(18) 0.37031(12) 0.0238(5) Uani 1 1 d .
H4 H 0.847114 0.721268 0.394882 0.029 Uiso 1 1 calc R
C5 C 0.8091(5) 0.65511(19) 0.30433(12) 0.0270(5) Uani 1 1 d .
H5 H 0.797843 0.708171 0.274887 0.032 Uiso 1 1 calc R
N6 N 0.3029(4) 0.69611(17) 0.28710(11) 0.0278(5) Uani 1 1 d .
H6 H 0.283156 0.721424 0.248618 0.033 Uiso 1 1 calc R
N7 N 0.3343(3) 0.74685(16) 0.34124(10) 0.0256(4) Uani 1 1 d .
H7 H 0.339043 0.811108 0.344073 0.031 Uiso 1 1 calc R
C8 C 0.3572(4) 0.68513(19) 0.38986(13) 0.0269(6) Uani 1 1 d .
H8 H 0.380648 0.702565 0.433524 0.032 Uiso 1 1 calc R
C9 C 0.3410(4) 0.59081(18) 0.36613(12) 0.0245(5) Uani 1 1 d .
H9 H 0.351627 0.531459 0.389798 0.029 Uiso 1 1 calc R
C10 C 0.3064(5) 0.6008(2) 0.30110(12) 0.0272(5) Uani 1 1 d .
H10 H 0.288053 0.548805 0.271320 0.033 Uiso 1 1 calc R

loop_
_atom_site_aniso_label
_atom_site_aniso_U_11
_atom_site_aniso_U_22
_atom_site_aniso_U_33
_atom_site_aniso_U_23
_atom_site_aniso_U_13
_atom_site_aniso_U_12
Sb1 0.01698(6) 0.01088(5) 0.01310(5) 0.00122(4) 0.00009(5) 0.00032(5)
Sb2 0.01635(6) 0.01004(5) 0.01148(5) 0.00013(4) -0.00002(5) -0.00063(5)
Cl1 0.0299(3) 0.0141(2) 0.01379(18) 0.00266(16) -0.0018(2) -0.0011(2)
Cl2 0.0264(3) 0.0179(2) 0.0251(3) 0.0009(2) 0.0053(2) 0.0074(2)
Cl3 0.0247(3) 0.0212(2) 0.0200(2) 0.0001(2) -0.0034(2) -0.0070(2)
Cl4 0.0191(2) 0.0161(2) 0.0170(2) 0.00122(17) 0.00024(17) 0.00249(18)
Cl5 0.0194(2) 0.0170(2) 0.0177(2) 0.00047(17) 0.00022(17) -0.00298(19)
Cl6 0.0205(2) 0.0164(2) 0.0162(2) 0.00036(18) -0.00241(18) 0.00374(18)
Cl7 0.0206(2) 0.0151(2) 0.0191(2) 0.00209(18) 0.00051(18) -0.00430(19)
Cl8 0.0272(3) 0.0143(2) 0.01278(18) -0.00231(15) -0.00198(19) 0.00110(19)
O1 0.0236(9) 0.0161(7) 0.0207(7) 0.0035(6) 0.0009(7) -0.0010(7)
O2 0.0240(9) 0.0155(7) 0.0207(7) -0.0012(6) -0.0010(7) 0.0002(6)
N1 0.0399(14) 0.0227(10) 0.0191(9) -0.0034(7) -0.0061(9) 0.0042(10)
N2 0.0351(12) 0.0133(8) 0.0260(9) -0.0004(7) -0.0033(9) 0.0023(9)
C3 0.0361(15) 0.0188(10) 0.0196(10) 0.0001(8) -0.0028(10) 0.0039(10)
C4 0.0340(14) 0.0153(9) 0.0220(10) -0.0006(8) -0.0002(10) 0.0022(10)
C5 0.0414(16) 0.0184(10) 0.0212(10) 0.0045(8) -0.0005(11) 0.0048(11)
N6 0.0393(14) 0.0223(10) 0.0217(9) 0.0054(8) -0.0080(10) -0.0055(10)
N7 0.0356(12) 0.0141(8) 0.0273(9) 0.0012(8) -0.0028(9) -0.0014(9)
C8 0.0421(16) 0.0180(11) 0.0206(10) 0.0006(8) -0.0035(10) -0.0057(10)
C9 0.0376(15) 0.0140(9) 0.0220(10) 0.0020(8) 0.0002(10) -0.0029(10)
C10 0.0425(16) 0.0196(10) 0.0194(10) -0.0027(8) 0.0003(11) -0.0071(11)

loop_
_atom_type_symbol
_atom_type_description
_atom_type_scat_dispersion_real
_atom_type_scat_dispersion_imag
_atom_type_scat_source
C C 0.0033 0.0016 'International Tables Vol C Tables 4.2.6.8 and 6.1.1.4'
H H 0.0000 0.0000 'International Tables Vol C Tables 4.2.6.8 and 6.1.1.4'
N N 0.0061 0.0033 'International Tables Vol C Tables 4.2.6.8 and 6.1.1.4'
O O 0.0106 0.0060 'International Tables Vol C Tables 4.2.6.8 and 6.1.1.4'
Cl Cl 0.1484 0.1585 'International Tables Vol C Tables 4.2.6.8 and 6.1.1.4'
Sb Sb -0.5866 1.5461 'International Tables Vol C Tables 4.2.6.8 and 6.1.1.4'

loop_
_exptl_crystal_face_index_h
_exptl_crystal_face_index_k
_exptl_crystal_face_index_l
_exptl_crystal_face_perp_dist
0 18 -12 0.0817
9 8 1 0.1937
1 -18 -10 0.0649
0 1 -29 0.0725
-10 0 4 0.1766
1 -1 29 0.0379
0 15 18 0.0759
9 -11 1 0.1643
-9 -6 -14 0.1711
-1 -5 28 0.0451

loop_
_geom_angle_atom_site_label_1
_geom_angle_atom_site_label_2
_geom_angle_atom_site_label_3
_geom_angle
_geom_angle_site_symmetry_1
_geom_angle_site_symmetry_3
Cl1 Sb1 Cl2 90.67(3) . .
Cl1 Sb1 Cl3 87.92(2) . .
Cl1 Sb1 Cl5 81.48(2) . 1_655
Cl2 Sb1 Cl3 92.74(4) . .
Cl2 Sb1 Cl5 92.34(3) . 1_655
Cl3 Sb1 Cl5 168.288(19) . 1_655
Cl4 Sb2 Cl5 82.89(3) . .
Cl6 Sb2 Cl4 167.505(18) . .
Cl6 Sb2 Cl5 92.46(3) . .
Cl7 Sb2 Cl4 91.42(3) . .
Cl7 Sb2 Cl5 169.325(19) . .
Cl7 Sb2 Cl6 91.24(3) . .
Cl8 Sb2 Cl4 82.43(2) . .
Cl8 Sb2 Cl5 81.72(2) . .
Cl8 Sb2 Cl6 85.43(2) . .
Cl8 Sb2 Cl7 88.60(2) . .
Sb1 Cl5 Sb2 125.89(3) 1_455 .
H1A O1 H1B 105(3) . .
H2A O2 H2B 110(3) . .
N2 N1 H1 125.4 . .
C5 N1 H1 125.4 . .
C5 N1 N2 109.2(2) . .
N1 N2 H2 125.7 . .
C3 N2 N1 108.6(2) . .
C3 N2 H2 125.7 . .
N2 C3 H3 125.8 . .
N2 C3 C4 108.3(2) . .
C4 C3 H3 125.8 . .
C3 C4 H4 127.1 . .
C3 C4 C5 105.8(2) . .
C5 C4 H4 127.1 . .
N1 C5 C4 108.0(2) . .
N1 C5 H5 126.0 . .
C4 C5 H5 126.0 . .
N7 N6 H6 125.7 . .
C10 N6 H6 125.7 . .
C10 N6 N7 108.7(2) . .
N6 N7 H7 125.4 . .
C8 N7 N6 109.2(2) . .
C8 N7 H7 125.4 . .
N7 C8 H8 125.9 . .
N7 C8 C9 108.2(2) . .
C9 C8 H8 125.9 . .
C8 C9 H9 127.2 . .
C10 C9 C8 105.7(2) . .
C10 C9 H9 127.2 . .
N6 C10 C9 108.2(2) . .
N6 C10 H10 125.9 . .
C9 C10 H10 125.9 . .

loop_
_geom_bond_atom_site_label_1
_geom_bond_atom_site_label_2
_geom_bond_distance
_geom_bond_site_symmetry_2
Sb1 Cl1 2.3987(8) .
Sb1 Cl2 2.4162(8) .
Sb1 Cl3 2.4584(9) .
Sb1 Cl5 2.8606(8) 1_655
Sb2 Cl4 2.7323(8) .
Sb2 Cl5 2.8785(8) .
Sb2 Cl6 2.5335(9) .
Sb2 Cl7 2.4616(8) .
Sb2 Cl8 2.4001(8) .
O1 H1A 0.847(13) .
O1 H1B 0.852(13) .
O2 H2A 0.846(13) .
O2 H2B 0.849(13) .
N1 H1 0.8800 .
N1 N2 1.340(3) .
N1 C5 1.333(4) .
N2 H2 0.8800 .
N2 C3 1.337(3) .
C3 H3 0.9500 .
C3 C4 1.381(4) .
C4 H4 0.9500 .
C4 C5 1.384(4) .
C5 H5 0.9500 .
N6 H6 0.8800 .
N6 N7 1.337(3) .
N6 C10 1.333(4) .
N7 H7 0.8800 .
N7 C8 1.323(3) .
C8 H8 0.9500 .
C8 C9 1.384(4) .
C9 H9 0.9500 .
C9 C10 1.376(4) .
C10 H10 0.9500 .

loop_
_geom_hbond_atom_site_label_D
_geom_hbond_atom_site_label_H
_geom_hbond_atom_site_label_A
_geom_hbond_distance_DH
_geom_hbond_distance_HA
_geom_hbond_distance_DA
_geom_hbond_angle_DHA
_geom_hbond_site_symmetry_A
O1 H1A Cl1 0.847(13) 2.85(3) 3.473(3) 131(3) .
O1 H1A Cl3 0.847(13) 2.78(3) 3.424(2) 134(4) .
O1 H1A Cl4 0.847(13) 2.72(4) 3.292(2) 126(3) .
O1 H1B Cl5 0.852(13) 2.30(2) 3.131(2) 164(5) .
O2 H2A Cl4 0.846(13) 2.35(2) 3.137(2) 155(4) 1_455
O2 H2B Cl5 0.849(13) 2.81(5) 3.288(2) 118(4) .
O2 H2B Cl6 0.849(13) 2.62(3) 3.377(2) 148(5) .
O2 H2B Cl8 0.849(13) 2.90(4) 3.424(2) 121(4) .
N1 H1 Cl4 0.88 2.91 3.418(3) 118.8 .
N1 H1 O1 0.88 2.04 2.879(3) 159.8 .
N2 H2 O2 0.88 1.90 2.746(3) 161.7 3_645
N6 H6 Cl5 0.88 2.96 3.444(3) 116.5 .
N6 H6 O2 0.88 1.99 2.840(3) 162.8 .
N7 H7 O1 0.88 1.91 2.754(3) 159.1 3_655

loop_
_exptl_oxdiff_crystal_face_indexfrac_h
_exptl_oxdiff_crystal_face_indexfrac_k
_exptl_oxdiff_crystal_face_indexfrac_l
_exptl_oxdiff_crystal_face_x
_exptl_oxdiff_crystal_face_y
_exptl_oxdiff_crystal_face_z
-0.3734 17.5091 -12.1363 -0.9370 0.3218 -0.1426
9.4847 8.3167 0.5332 -0.0206 0.9965 -0.0917
0.6448 -18.0951 -9.8617 0.7159 -0.3960 -0.5764
0.4493 1.3199 -29.0832 -0.3825 -0.0425 -0.9244
-10.4247 0.4226 3.7681 -0.3534 -0.8603 0.3700
0.7371 -0.6575 29.0911 0.3962 0.1583 0.9059
-0.4303 15.0807 18.1212 -0.4770 0.3768 0.7952
8.5163 -11.2751 1.1624 0.8262 0.4695 -0.3146
-8.6271 -6.2452 -13.7586 -0.1954 -0.9268 -0.3240
-1.3647 -4.7099 28.0379 0.4884 -0.1165 0.8663

loop_
_twin_individual_id
_twin_individual_mass_fraction_refined
1 0.694(14)
2 0.306(14)
